data_4348965
loop_
_publ_author_name
'Han, Zhan-Gang'
'Zhang, Hui-Xia'
'Zhang, De-Shun'
'Liu, Chun-Na'
'Zheng, Ran'
'Xia, Gui-Bin'
'Wang, Xiao-Xiao'

_publ_section_title
;
 Sandwich-Type Polyoxotungstate Consisting of Two Different Trilacunary
 Keggin-Type Units.
;
_journal_issue 24
_journal_name_full 'Inorganic chemistry'
_journal_page_first 12488
_journal_page_last 12491
_journal_paper_doi 10.1021/acs.inorgchem.6b01848
_journal_volume 55
_journal_year 2016
_chemical_formula_sum 'C16 H126 Ag8 Mn8 N16 Na O159 Sb2 W32'
_chemical_formula_weight 10539.49
_space_group_crystal_system triclinic
_space_group_IT_number 2
_space_group_name_Hall '-P 1'
_space_group_name_H-M_alt 'P -1'
_atom_sites_solution_hydrogens mixed
_audit_creation_method SHELXL-2014
_cell_angle_alpha 110.022(2)
_cell_angle_beta 91.256(2)
_cell_angle_gamma 91.279(2)
_cell_formula_units_Z 1
_cell_length_a 14.683(2)
_cell_length_b 17.033(2)
_cell_length_c 17.605(3)
_cell_measurement_reflns_used 4520
_cell_measurement_temperature 296(2)
_cell_measurement_theta_max 25.55
_cell_measurement_theta_min 2.35
_cell_volume 4133.7(10)
_computing_cell_refinement 'Bruker SMART'
_computing_data_collection 'Bruker SMART'
_computing_data_reduction 'Bruker SAINT'
_computing_molecular_graphics 'Bruker SHELXTL'
_computing_publication_material 'Bruker SHELXTL'
_computing_structure_refinement 'SHELXL-2014 (Sheldrick, 2014)'
_computing_structure_solution 'Bruker SHELXTL'
_diffrn_ambient_temperature 296(2)
_diffrn_measured_fraction_theta_full 0.962
_diffrn_measured_fraction_theta_max 0.988
_diffrn_measurement_device_type 'CCD area detector'
_diffrn_measurement_method 'phi and omega scans'
_diffrn_radiation_type MoK\a
_diffrn_radiation_wavelength 0.71073
_diffrn_reflns_av_R_equivalents 0.0467
_diffrn_reflns_av_unetI/netI 0.0970
_diffrn_reflns_Laue_measured_fraction_full 0.962
_diffrn_reflns_Laue_measured_fraction_max 0.988
_diffrn_reflns_limit_h_max 16
_diffrn_reflns_limit_h_min -17
_diffrn_reflns_limit_k_max 19
_diffrn_reflns_limit_k_min -20
_diffrn_reflns_limit_l_max 20
_diffrn_reflns_limit_l_min -20
_diffrn_reflns_number 20107
_diffrn_reflns_point_group_measured_fraction_full 0.962
_diffrn_reflns_point_group_measured_fraction_max 0.988
_diffrn_reflns_theta_full 25.242
_diffrn_reflns_theta_max 25.010
_diffrn_reflns_theta_min 1.826
_diffrn_source 'fine-focus sealed tube'
_exptl_absorpt_coefficient_mu 24.107
_exptl_absorpt_correction_T_max 0.027
_exptl_absorpt_correction_T_min 0.010
_exptl_absorpt_correction_type multi-scan
_exptl_absorpt_process_details sadabs
_exptl_crystal_colour red
_exptl_crystal_density_diffrn 4.234
_exptl_crystal_density_meas ?
_exptl_crystal_density_method 'not measured'
_exptl_crystal_description block
_exptl_crystal_F_000 4663
_exptl_crystal_size_max 0.21
_exptl_crystal_size_mid 0.17
_exptl_crystal_size_min 0.15
_refine_diff_density_max 6.395
_refine_diff_density_min -3.897
_refine_diff_density_rms 0.607
_refine_ls_extinction_method none
_refine_ls_goodness_of_fit_ref 1.014
_refine_ls_hydrogen_treatment constr
_refine_ls_matrix_type full
_refine_ls_number_parameters 1108
_refine_ls_number_reflns 14395
_refine_ls_number_restraints 2128
_refine_ls_restrained_S_all 0.952
_refine_ls_R_factor_all 0.1082
_refine_ls_R_factor_gt 0.0692
_refine_ls_shift/su_max 0.003
_refine_ls_shift/su_mean 0.000
_refine_ls_structure_factor_coef Fsqd
_refine_ls_weighting_details 'w=1/[\s^2^(Fo^2^)+(0.1186P)^2^+159.2540P] where P=(Fo^2^+2Fc^2^)/3'
_refine_ls_weighting_scheme calc
_refine_ls_wR_factor_gt 0.1807
_refine_ls_wR_factor_ref 0.2169
_reflns_Friedel_coverage 0.000
_reflns_number_gt 9757
_reflns_number_total 14395
_reflns_threshold_expression 'I > 2\s(I)'
_cod_data_source_file ic6b01848_si_002.cif
_cod_data_source_block zds_023_0m
_cod_depositor_comments
;
The following automatic conversions were performed:

data item '_exptl_crystal_density_meas' value 'none' was changed to
'?' -- the value is perceived as not measured.

Automatic conversion script
Id: cif_fix_values 6909 2019-04-08 15:41:33Z antanas 
;
_cod_database_code 4348965
_shelx_space_group_comment
;
The symmetry employed for this shelxl refinement is uniquely defined
by the following loop, which should always be used as a source of
symmetry information in preference to the above space-group names.
They are only intended as comments.
;
_shelxl_version_number 2014-3

loop_
_space_group_symop_operation_xyz
'x, y, z'
'-x, -y, -z'

loop_
_atom_site_label
_atom_site_type_symbol
_atom_site_fract_x
_atom_site_fract_y
_atom_site_fract_z
_atom_site_U_iso_or_equiv
_atom_site_adp_type
_atom_site_occupancy
_atom_site_site_symmetry_order
_atom_site_calc_flag
_atom_site_refinement_flags_posn
_atom_site_refinement_flags_adp
_atom_site_refinement_flags_occupancy
_atom_site_disorder_assembly
_atom_site_disorder_group
W1 W 1.06118(8) -0.11463(8) 0.18173(7) 0.0291(3) Uani 1 1 d . . . . .
W2 W 0.92288(8) -0.18218(8) 0.01908(7) 0.0295(3) Uani 1 1 d . . . . .
W3 W 0.68107(9) -0.25476(8) 0.03237(7) 0.0315(3) Uani 1 1 d . . . . .
W4 W 0.60462(8) -0.25540(8) 0.20920(8) 0.0324(3) Uani 1 1 d . . . . .
W5 W 0.75439(9) -0.18102(8) 0.39349(7) 0.0313(3) Uani 1 1 d . . . . .
W6 W 0.76131(8) -0.39351(8) 0.11155(7) 0.0302(3) Uani 1 1 d . . . . .
W7 W 0.90752(8) -0.32216(8) 0.29793(7) 0.0293(3) Uani 1 1 d . . . . .
W8 W 1.00057(8) -0.31911(8) 0.10573(7) 0.0298(3) Uani 1 1 d . . . . .
W9 W 0.96969(8) -0.11946(8) 0.37876(7) 0.0286(3) Uani 1 1 d . . . . .
W10 W 0.73743(9) 0.39447(8) 0.26525(7) 0.0317(3) Uani 1 1 d . . . . .
W11 W 0.65524(9) 0.39395(8) 0.44054(7) 0.0326(3) Uani 1 1 d . . . . .
W12 W 0.51924(9) 0.33533(8) 0.27538(8) 0.0327(3) Uani 1 1 d . . . . .
W13 W 0.93445(8) 0.26187(8) 0.28276(7) 0.0207(3) Uani 0.8 1 d . . P A 1
W14 W 0.56082(9) 0.13731(9) 0.10950(8) 0.0273(3) Uani 0.8 1 d . . P A 1
W15 W 0.77309(12) 0.19472(11) 0.10393(10) 0.0163(4) Uani 0.4 1 d . . P A 1
W16 W 0.46922(10) 0.12707(10) 0.30116(8) 0.0309(3) Uani 0.8 1 d . . P A 1
W17 W 0.60284(10) 0.18518(10) 0.46374(9) 0.0358(4) Uani 0.8 1 d . . P A 1
W18 W 0.83788(13) 0.25387(12) 0.44447(11) 0.0221(4) Uani 0.4 1 d . . P A 1
Mn13 Mn 0.93445(8) 0.26187(8) 0.28276(7) 0.0207(3) Uani 0.2 1 d . . P A 2
Mn14 Mn 0.56082(9) 0.13731(9) 0.10950(8) 0.0273(3) Uani 0.2 1 d . . P A 2
Mn15 Mn 0.77309(12) 0.19472(11) 0.10393(10) 0.0163(4) Uani 0.6 1 d . . P A 2
Mn16 Mn 0.46922(10) 0.12707(10) 0.30116(8) 0.0309(3) Uani 0.2 1 d . . P A 2
Mn17 Mn 0.60284(10) 0.18518(10) 0.46374(9) 0.0358(4) Uani 0.2 1 d . . P A 2
Mn18 Mn 0.83788(13) 0.25387(12) 0.44447(11) 0.0221(4) Uani 0.6 1 d . . P A 2
Sb1 Sb 0.81787(12) -0.14497(12) 0.21048(11) 0.0253(4) Uani 1 1 d . . . . .
Ag1 Ag 0.72786(12) 0.10252(12) 0.26514(11) 0.0165(4) Uani 1 1 d . . . . .
Ag2 Ag 0.91004(13) 0.04453(13) 0.11808(12) 0.0229(4) Uani 1 1 d . . . . .
Ag3 Ag 0.81811(15) 0.05349(14) 0.44175(12) 0.0265(5) Uani 1 1 d . . . . .
Ag4 Ag 0.57244(13) -0.05934(13) 0.12293(12) 0.0224(4) Uani 1 1 d . . . . .
Mn1 Mn 0.9645(4) 0.0728(3) 0.3201(3) 0.0384(12) Uani 1 1 d . . . . .
Mn2 Mn 0.6148(3) -0.0274(3) 0.3303(3) 0.0317(10) Uani 1 1 d . . . . .
Na1 Na 0.5000 0.0000 0.5000 0.101(10) Uani 1 2 d S . P A .
O1 O 0.9136(13) -0.0215(13) 0.3692(12) 0.033(3) Uani 1 1 d . U . . .
O2 O 0.7381(15) 0.3066(14) 0.1616(13) 0.041(3) Uani 1 1 d . U . . .
O3 O 0.8097(13) 0.0790(13) 0.0583(12) 0.033(3) Uani 1 1 d . U . . .
O4 O 0.5957(13) 0.0242(12) 0.0690(11) 0.030(3) Uani 1 1 d . U . . .
O5 O 0.8184(14) -0.3750(13) 0.2149(12) 0.032(3) Uani 1 1 d . U . . .
O6 O 0.8732(14) -0.0763(13) 0.0607(12) 0.034(3) Uani 1 1 d . U . . .
O7 O 0.6720(13) -0.1391(12) 0.0728(11) 0.030(3) Uani 1 1 d . U . . .
O8 O 0.7704(16) 0.3559(15) 0.4592(14) 0.048(3) Uani 1 1 d . U . . .
O9 O 0.5432(16) 0.2539(15) 0.1718(14) 0.046(3) Uani 1 1 d . U . . .
O10 O 0.8202(14) -0.2868(13) 0.3785(12) 0.034(3) Uani 1 1 d . U . . .
O11 O 0.8388(14) 0.0509(13) 0.2115(12) 0.034(3) Uani 1 1 d . U . . .
O12 O 0.7161(14) -0.3691(13) 0.0184(12) 0.035(3) Uani 1 1 d . U . . .
O13 O 0.7323(15) 0.2036(14) 0.4775(12) 0.039(3) Uani 1 1 d . U . . .
O14 O 0.7597(14) -0.5026(13) 0.0720(12) 0.036(3) Uani 1 1 d . U . . .
O15 O 0.6733(14) -0.2478(13) 0.3063(12) 0.036(3) Uani 1 1 d . U . . .
O16 O 0.9994(14) -0.0207(14) 0.2134(12) 0.036(3) Uani 1 1 d . U . . .
O17 O 1.0920(13) -0.2356(13) 0.1443(12) 0.033(3) Uani 1 1 d . U . . .
O18 O 0.8789(14) 0.2085(14) 0.1771(12) 0.038(3) Uani 1 1 d . U . . .
O19 O 1.0523(14) -0.0727(14) 0.4545(12) 0.039(4) Uani 1 1 d . U . . .
O20 O 0.5778(14) -0.2677(13) 0.0933(12) 0.034(3) Uani 1 1 d . U . . .
O21 O 0.8063(14) -0.2357(13) 0.0049(12) 0.033(3) Uani 1 1 d . U . . .
O22 O 1.1734(14) -0.0820(14) 0.1954(12) 0.038(3) Uani 1 1 d . U . . .
O23 O 0.9955(14) 0.1688(14) 0.2757(13) 0.040(3) Uani 1 1 d . U . . .
O24 O 0.6930(14) 0.1568(13) 0.1867(12) 0.034(3) Uani 1 1 d . U . . .
O25 O 0.7438(13) -0.2470(13) 0.1537(12) 0.032(3) Uani 1 1 d . U . . .
O26 O 1.0422(13) -0.1283(13) 0.0707(11) 0.031(3) Uani 1 1 d . U . . .
O27 O 0.8805(14) -0.3673(13) 0.0838(12) 0.036(3) Uani 1 1 d . U . . .
O28 O 0.8446(15) 0.3495(14) 0.2922(13) 0.044(3) Uani 1 1 d . U . . .
O29 O 0.6280(14) -0.2800(13) -0.0625(12) 0.035(3) Uani 1 1 d . U . . .
O30 O 0.9904(14) -0.2335(13) 0.3652(12) 0.035(3) Uani 1 1 d . U . . .
O31 O 0.7503(14) 0.0457(13) 0.3413(12) 0.037(3) Uani 1 1 d . U . . .
O32 O 0.5419(16) 0.4090(15) 0.3849(14) 0.050(3) Uani 1 1 d . U . . .
O33 O 0.6195(14) 0.1531(14) 0.3325(12) 0.038(3) Uani 1 1 d . U . . .
O34 O 0.8594(13) -0.1946(13) 0.2938(11) 0.033(3) Uani 1 1 d . U . . .
O35 O 0.4864(14) 0.0210(14) 0.2977(13) 0.040(3) Uani 1 1 d . U . . .
O36 O 0.8661(14) -0.1244(13) 0.4477(12) 0.036(3) Uani 1 1 d . U . . .
O37 O 0.8016(14) 0.2037(14) 0.3264(12) 0.037(3) Uani 1 1 d . U . . .
O38 O 0.6008(16) 0.3060(15) 0.4628(13) 0.048(3) Uani 1 1 d . U . . .
O39 O 0.7166(16) 0.4562(15) 0.3789(14) 0.048(3) Uani 1 1 d . U . . .
O40 O 0.5979(14) -0.1472(13) 0.2357(13) 0.038(3) Uani 1 1 d . U . . .
O41 O 0.6051(16) 0.0753(15) 0.4496(13) 0.046(3) Uani 1 1 d . U . . .
O42 O 0.6598(15) 0.3096(14) 0.3128(13) 0.042(3) Uani 1 1 d . U . . .
O43 O 0.7792(16) 0.4785(15) 0.2394(13) 0.046(3) Uani 1 1 d . U . . .
O44 O 0.8993(14) 0.1478(14) 0.4276(12) 0.039(3) Uani 1 1 d . U . . .
O45 O 0.9425(14) -0.1875(14) -0.0790(12) 0.037(3) Uani 1 1 d . U . . .
O46 O 0.9863(14) -0.3187(13) 0.2101(12) 0.035(3) Uani 1 1 d . U . . .
O47 O 0.9515(14) -0.4058(14) 0.3178(12) 0.038(3) Uani 1 1 d . U . . .
O48 O 0.6560(14) 0.0009(13) 0.2128(12) 0.034(3) Uani 1 1 d . U . . .
O49 O 0.6975(15) -0.1842(14) 0.4781(13) 0.040(3) Uani 1 1 d . U . . .
O50 O 0.5010(14) 0.1058(14) 0.1933(13) 0.039(3) Uani 1 1 d . U . . .
O51 O 0.7173(14) -0.0895(14) 0.3811(12) 0.039(3) Uani 1 1 d . U . . .
O52 O 0.9817(14) -0.2892(13) 0.0090(11) 0.034(3) Uani 1 1 d . U . . .
O53 O 1.0673(14) -0.4055(14) 0.0631(12) 0.039(3) Uani 1 1 d . U . . .
O54 O 0.9393(16) 0.2983(15) 0.3990(13) 0.047(4) Uani 1 1 d . U . . .
O55 O 0.4971(15) -0.2871(14) 0.2280(13) 0.041(3) Uani 1 1 d . U . . .
O56 O 0.6549(14) 0.1675(14) 0.0470(13) 0.040(3) Uani 1 1 d . U . . .
O57 O 0.4712(14) 0.1277(13) 0.0407(12) 0.034(4) Uani 1 1 d . U . . .
O58 O 0.6440(17) 0.4772(16) 0.5281(15) 0.055(3) Uani 1 1 d . U . . .
O59 O 1.0357(14) -0.1278(13) 0.2890(12) 0.034(3) Uani 1 1 d . U . . .
O60 O 0.6488(14) -0.3752(13) 0.1609(12) 0.036(3) Uani 1 1 d . U . . .
O61 O 0.6063(16) 0.4053(15) 0.2426(14) 0.050(3) Uani 1 1 d . U . . .
O62 O 0.9255(13) -0.1893(13) 0.1446(11) 0.032(3) Uani 1 1 d . U . . .
O63 O 0.8241(14) 0.2283(14) 0.0259(12) 0.037(4) Uani 1 1 d . U . . .
O64 O 0.8853(16) 0.3052(15) 0.5540(14) 0.051(4) Uani 1 1 d . U . . .
O65 O 0.4744(15) 0.2525(15) 0.3057(13) 0.045(3) Uani 1 1 d . U . . .
O66 O 0.4251(17) 0.3840(16) 0.2564(15) 0.056(3) Uani 1 1 d . U . . .
O67 O 1.0235(16) 0.3222(15) 0.2651(13) 0.047(4) Uani 1 1 d . U . . .
O68 O 0.4778(15) 0.1767(15) 0.4177(13) 0.046(3) Uani 1 1 d . U . . .
O69 O 0.5730(16) 0.2213(14) 0.5674(12) 0.043(4) Uani 1 1 d . U . . .
O70 O 0.3512(15) 0.1241(16) 0.2935(14) 0.050(4) Uani 1 1 d . U . . .
O71 O 1.0982(14) 0.0904(14) 0.3860(12) 0.039(3) Uani 1 1 d . U . . .
O72 O 0.5098(16) -0.0892(15) 0.3960(14) 0.050(3) Uani 1 1 d . U . . .
C1 C 0.936(4) 0.538(4) 0.838(3) 0.128(12) Uani 1 1 d . U . . .
H1A H 0.9302 0.5639 0.7973 0.154 Uiso 1 1 calc R U . . .
H1B H 0.9205 0.4787 0.8113 0.154 Uiso 1 1 calc R U . . .
C2 C 1.034(4) 0.544(4) 0.863(3) 0.129(12) Uani 1 1 d . U . . .
H2A H 1.0382 0.5223 0.9073 0.155 Uiso 1 1 calc R U . . .
H2B H 1.0652 0.5054 0.8183 0.155 Uiso 1 1 calc R U . . .
C3 C 0.730(3) 0.892(3) 0.885(3) 0.069(6) Uani 1 1 d . U . . .
H3A H 0.7469 0.8569 0.9162 0.083 Uiso 1 1 calc R U . . .
H3B H 0.6815 0.8628 0.8469 0.083 Uiso 1 1 calc R U . . .
C4 C 0.808(3) 0.904(3) 0.841(3) 0.069(6) Uani 1 1 d . U . . .
H4A H 0.8593 0.9272 0.8777 0.082 Uiso 1 1 calc R U . . .
H4B H 0.7935 0.9419 0.8124 0.082 Uiso 1 1 calc R U . . .
C5 C 0.566(3) 0.610(3) 0.393(2) 0.066(4) Uani 1 1 d D U . . .
H5A H 0.5290 0.5654 0.4000 0.080 Uiso 1 1 calc R U . . .
H5B H 0.5286 0.6587 0.4036 0.080 Uiso 1 1 calc R U . . .
C6 C 0.642(3) 0.630(3) 0.449(2) 0.064(4) Uani 1 1 d D U . . .
H6A H 0.6805 0.6743 0.4433 0.077 Uiso 1 1 calc R U . . .
H6B H 0.6785 0.5810 0.4421 0.077 Uiso 1 1 calc R U . . .
N1 N 0.867(3) 0.572(3) 0.897(3) 0.128(12) Uani 1 1 d . U . . .
H1C H 0.8629 0.5416 0.9293 0.192 Uiso 1 1 calc R U . . .
H1D H 0.8137 0.5700 0.8715 0.192 Uiso 1 1 calc R U . . .
H1E H 0.8826 0.6244 0.9261 0.192 Uiso 1 1 calc R U . . .
N2 N 1.081(3) 0.616(3) 0.886(3) 0.129(12) Uani 1 1 d . U . . .
H2C H 1.0844 0.6340 0.8446 0.194 Uiso 1 1 d R U . . .
H2D H 1.1366 0.6080 0.9025 0.194 Uiso 1 1 d R U . . .
H2E H 1.0530 0.6530 0.9265 0.194 Uiso 1 1 d R U . . .
N3 N 0.696(2) 0.971(2) 0.940(2) 0.071(5) Uani 1 1 d . U . . .
H3C H 0.7407 0.9988 0.9738 0.106 Uiso 1 1 calc R U . . .
H3D H 0.6507 0.9597 0.9682 0.106 Uiso 1 1 calc R U . . .
H3E H 0.6753 1.0011 0.9114 0.106 Uiso 1 1 calc R U . . .
N4 N 0.830(2) 0.819(2) 0.781(2) 0.070(5) Uani 1 1 d . U . . .
H4C H 0.8074 0.7787 0.7974 0.105 Uiso 1 1 calc R U . . .
H4D H 0.8907 0.8145 0.7780 0.105 Uiso 1 1 calc R U . . .
H4E H 0.8066 0.8131 0.7324 0.105 Uiso 1 1 calc R U . . .
N5 N 0.591(2) 0.587(2) 0.3180(19) 0.063(3) Uani 1 1 d . U . . .
H5C H 0.6393 0.6182 0.3146 0.095 Uiso 1 1 calc R U . . .
H5D H 0.5456 0.5936 0.2867 0.095 Uiso 1 1 calc R U . . .
H5E H 0.6059 0.5335 0.3016 0.095 Uiso 1 1 calc R U . . .
N6 N 0.596(2) 0.657(2) 0.529(2) 0.068(4) Uani 1 1 d . U . . .
H6C H 0.5614 0.7005 0.5331 0.103 Uiso 1 1 calc R U . . .
H6D H 0.6378 0.6716 0.5692 0.103 Uiso 1 1 calc R U . . .
H6E H 0.5609 0.6151 0.5326 0.103 Uiso 1 1 calc R U . . .
C7 C 0.532(3) 0.439(2) 0.006(2) 0.077(6) Uani 1 1 d D U . . .
C8 C 0.539(3) 0.433(2) 0.089(2) 0.068(4) Uani 1 1 d D U . . .
H8A H 0.5850 0.4717 0.1233 0.082 Uiso 1 1 calc R U . . .
H8B H 0.4811 0.4402 0.1155 0.082 Uiso 1 1 calc R U . . .
N7 N 0.515(3) 0.532(2) 0.037(2) 0.084(6) Uani 1 1 d D U . . .
N8 N 0.568(2) 0.3451(18) 0.0586(19) 0.062(3) Uani 1 1 d D U . . .
H8C H 0.5191 0.3109 0.0469 0.093 Uiso 1 1 calc R U . . .
H8D H 0.6024 0.3353 0.0965 0.093 Uiso 1 1 calc R U . . .
H8E H 0.6001 0.3363 0.0143 0.093 Uiso 1 1 calc R U . . .
O1W O 0.3794(17) 0.0275(16) 0.4443(15) 0.056(3) Uani 1 1 d . U . . .
O2W O 0.239(2) 0.338(2) 0.1925(18) 0.077(6) Uani 1 1 d . U . . .
O3W O 0.916(2) 0.4924(19) 0.4304(17) 0.074(5) Uani 1 1 d . U . . .
O4W O 0.887(2) 0.695(2) 0.525(2) 0.103(8) Uani 1 1 d . U . . .
O5W O 0.662(4) 0.095(4) 0.871(3) 0.067(5) Uani 0.5 1 d . U P . .
O6W O 0.717(4) 0.320(4) 0.956(3) 0.067(5) Uani 0.5 1 d . U P . .
O7W O 0.402(2) 0.5412(19) 0.2485(18) 0.078(4) Uani 1 1 d . U . . .
O8W O 0.764(4) 0.490(4) 0.659(3) 0.067(5) Uani 0.5 1 d . U P . .
O9W O 0.753(4) 0.710(4) 0.632(4) 0.075(5) Uani 0.5 1 d . U P . .
O10W O 0.628(4) 0.125(4) 0.729(4) 0.088(12) Uani 0.5 1 d . U P . .

loop_
_atom_site_aniso_label
_atom_site_aniso_U_11
_atom_site_aniso_U_22
_atom_site_aniso_U_33
_atom_site_aniso_U_23
_atom_site_aniso_U_13
_atom_site_aniso_U_12
W1 0.0246(6) 0.0286(7) 0.0335(6) 0.0093(5) 0.0039(5) 0.0065(5)
W2 0.0341(7) 0.0312(7) 0.0249(6) 0.0108(5) 0.0068(5) 0.0092(5)
W3 0.0347(7) 0.0303(7) 0.0307(6) 0.0118(5) -0.0027(5) 0.0055(5)
W4 0.0302(7) 0.0295(7) 0.0390(7) 0.0133(6) 0.0065(5) 0.0024(5)
W5 0.0373(7) 0.0314(7) 0.0304(6) 0.0163(5) 0.0107(5) 0.0099(5)
W6 0.0338(7) 0.0261(7) 0.0316(6) 0.0110(5) 0.0007(5) 0.0038(5)
W7 0.0355(7) 0.0270(7) 0.0276(6) 0.0118(5) 0.0018(5) 0.0081(5)
W8 0.0321(7) 0.0283(7) 0.0296(6) 0.0099(5) 0.0049(5) 0.0090(5)
W9 0.0336(7) 0.0281(7) 0.0246(6) 0.0094(5) -0.0014(5) 0.0076(5)
W10 0.0363(7) 0.0284(7) 0.0338(6) 0.0145(5) 0.0053(5) 0.0067(5)
W11 0.0400(7) 0.0287(7) 0.0293(6) 0.0093(5) 0.0063(5) 0.0115(6)
W12 0.0334(7) 0.0324(7) 0.0354(7) 0.0147(6) 0.0053(5) 0.0127(6)
W13 0.0204(6) 0.0194(7) 0.0241(6) 0.0093(5) 0.0017(5) 0.0027(5)
W14 0.0278(7) 0.0262(8) 0.0299(7) 0.0115(6) 0.0056(6) 0.0056(6)
W15 0.0129(9) 0.0144(9) 0.0187(9) 0.0018(7) -0.0001(7) 0.0062(7)
W16 0.0306(8) 0.0369(9) 0.0324(7) 0.0197(7) 0.0117(6) 0.0159(6)
W17 0.0353(8) 0.0320(9) 0.0412(8) 0.0128(7) 0.0119(7) 0.0112(7)
W18 0.0277(11) 0.0189(10) 0.0216(9) 0.0089(8) 0.0021(8) 0.0079(8)
Mn13 0.0204(6) 0.0194(7) 0.0241(6) 0.0093(5) 0.0017(5) 0.0027(5)
Mn14 0.0278(7) 0.0262(8) 0.0299(7) 0.0115(6) 0.0056(6) 0.0056(6)
Mn15 0.0129(9) 0.0144(9) 0.0187(9) 0.0018(7) -0.0001(7) 0.0062(7)
Mn16 0.0306(8) 0.0369(9) 0.0324(7) 0.0197(7) 0.0117(6) 0.0159(6)
Mn17 0.0353(8) 0.0320(9) 0.0412(8) 0.0128(7) 0.0119(7) 0.0112(7)
Mn18 0.0277(11) 0.0189(10) 0.0216(9) 0.0089(8) 0.0021(8) 0.0079(8)
Sb1 0.0245(10) 0.0301(11) 0.0237(9) 0.0118(8) 0.0027(7) 0.0049(8)
Ag1 0.0182(9) 0.0168(10) 0.0170(9) 0.0084(8) 0.0036(7) 0.0060(8)
Ag2 0.0198(10) 0.0279(12) 0.0229(10) 0.0108(9) 0.0066(8) 0.0051(9)
Ag3 0.0350(12) 0.0277(12) 0.0200(10) 0.0114(9) 0.0046(9) 0.0108(10)
Ag4 0.0184(10) 0.0252(11) 0.0256(10) 0.0109(9) 0.0014(8) 0.0030(8)
Mn1 0.052(3) 0.029(3) 0.035(2) 0.010(2) 0.011(2) 0.011(2)
Mn2 0.035(3) 0.027(3) 0.036(2) 0.013(2) 0.008(2) 0.012(2)
Na1 0.16(3) 0.065(18) 0.071(17) 0.009(14) 0.062(18) 0.026(18)
O1 0.033(5) 0.036(5) 0.034(5) 0.016(5) 0.005(5) 0.010(5)
O2 0.049(6) 0.038(5) 0.046(5) 0.024(5) 0.009(5) 0.006(5)
O3 0.033(7) 0.035(7) 0.036(6) 0.020(6) 0.001(6) 0.013(6)
O4 0.031(7) 0.027(7) 0.035(6) 0.014(6) 0.005(6) 0.009(6)
O5 0.038(5) 0.032(5) 0.033(5) 0.017(5) 0.006(5) 0.004(5)
O6 0.038(6) 0.038(6) 0.032(6) 0.020(5) 0.008(5) 0.006(6)
O7 0.034(6) 0.026(6) 0.031(6) 0.013(5) 0.001(5) 0.005(5)
O8 0.052(6) 0.048(6) 0.044(6) 0.017(5) 0.002(5) 0.010(5)
O9 0.051(5) 0.043(5) 0.047(5) 0.020(5) 0.002(5) 0.012(5)
O10 0.038(5) 0.036(6) 0.033(5) 0.018(5) 0.009(5) 0.006(5)
O11 0.037(6) 0.037(6) 0.035(6) 0.019(5) 0.004(5) 0.010(5)
O12 0.038(6) 0.034(5) 0.035(5) 0.013(5) 0.001(5) 0.005(5)
O13 0.044(6) 0.043(6) 0.035(6) 0.018(6) 0.004(6) 0.011(6)
O14 0.039(6) 0.033(5) 0.037(5) 0.013(5) 0.003(5) 0.004(5)
O15 0.039(5) 0.037(5) 0.037(5) 0.019(5) 0.009(5) 0.006(5)
O16 0.036(5) 0.042(5) 0.035(5) 0.019(5) 0.004(5) 0.007(5)
O17 0.033(5) 0.038(6) 0.031(5) 0.015(5) 0.009(5) 0.006(5)
O18 0.038(6) 0.041(6) 0.039(6) 0.017(5) 0.003(6) 0.009(6)
O19 0.042(7) 0.043(7) 0.037(6) 0.020(6) 0.001(6) 0.010(6)
O20 0.036(6) 0.032(6) 0.038(6) 0.016(5) 0.007(5) 0.001(5)
O21 0.039(5) 0.033(5) 0.032(5) 0.016(5) 0.004(5) 0.009(5)
O22 0.036(5) 0.043(6) 0.036(5) 0.015(5) 0.009(5) 0.006(5)
O23 0.040(6) 0.042(6) 0.042(6) 0.020(5) 0.002(5) 0.006(5)
O24 0.035(6) 0.035(6) 0.037(5) 0.017(5) 0.002(5) 0.009(5)
O25 0.033(6) 0.035(6) 0.033(6) 0.017(5) 0.003(5) 0.004(5)
O26 0.033(6) 0.040(6) 0.028(5) 0.019(5) 0.010(5) 0.011(5)
O27 0.037(5) 0.037(5) 0.036(5) 0.013(5) 0.005(5) 0.005(5)
O28 0.051(6) 0.042(6) 0.043(5) 0.022(5) 0.004(5) 0.006(5)
O29 0.036(6) 0.032(6) 0.036(5) 0.012(5) 0.000(5) 0.004(5)
O30 0.036(6) 0.037(6) 0.033(6) 0.013(5) 0.007(5) 0.013(5)
O31 0.043(6) 0.038(6) 0.035(6) 0.018(5) 0.003(6) 0.002(6)
O32 0.057(5) 0.046(5) 0.052(5) 0.022(5) 0.010(5) 0.015(5)
O33 0.042(6) 0.038(6) 0.037(5) 0.015(5) 0.005(5) 0.009(5)
O34 0.034(6) 0.040(6) 0.030(5) 0.018(5) 0.006(5) 0.002(5)
O35 0.038(6) 0.041(6) 0.045(6) 0.017(5) 0.011(5) 0.008(6)
O36 0.040(6) 0.035(6) 0.037(6) 0.016(5) 0.009(5) 0.008(6)
O37 0.039(6) 0.040(6) 0.036(5) 0.018(5) 0.006(5) 0.011(5)
O38 0.054(6) 0.047(6) 0.044(6) 0.016(5) 0.006(5) 0.013(6)
O39 0.056(5) 0.042(5) 0.052(5) 0.022(5) 0.006(5) 0.013(5)
O40 0.041(6) 0.035(6) 0.041(6) 0.017(5) 0.007(5) 0.006(5)
O41 0.049(6) 0.046(6) 0.044(6) 0.015(5) 0.008(6) 0.013(6)
O42 0.045(6) 0.042(6) 0.039(6) 0.015(5) 0.008(5) 0.015(5)
O43 0.055(5) 0.042(5) 0.048(5) 0.022(5) 0.009(5) 0.010(5)
O44 0.041(6) 0.042(6) 0.038(6) 0.018(5) 0.007(5) 0.011(5)
O45 0.042(6) 0.042(6) 0.032(5) 0.018(5) 0.005(5) 0.009(5)
O46 0.037(5) 0.037(5) 0.032(5) 0.013(5) 0.004(5) 0.002(5)
O47 0.040(6) 0.039(6) 0.033(5) 0.011(5) 0.007(5) 0.005(5)
O48 0.036(6) 0.032(6) 0.038(6) 0.016(5) 0.006(6) 0.010(6)
O49 0.044(5) 0.040(5) 0.039(5) 0.016(5) 0.008(5) 0.008(5)
O50 0.035(6) 0.041(6) 0.043(6) 0.016(6) 0.005(6) 0.011(6)
O51 0.040(6) 0.039(6) 0.039(6) 0.016(5) 0.008(5) 0.008(5)
O52 0.036(6) 0.039(6) 0.030(5) 0.015(5) 0.008(5) 0.008(5)
O53 0.040(6) 0.041(6) 0.032(5) 0.008(5) 0.004(5) 0.006(5)
O54 0.052(7) 0.046(7) 0.041(6) 0.014(6) 0.002(6) 0.005(6)
O55 0.041(5) 0.039(5) 0.043(5) 0.016(5) 0.008(5) 0.004(5)
O56 0.041(6) 0.039(6) 0.042(6) 0.017(5) 0.002(6) 0.009(6)
O57 0.038(8) 0.033(8) 0.038(8) 0.021(7) 0.001(7) 0.008(7)
O58 0.061(5) 0.051(5) 0.055(5) 0.018(5) 0.007(5) 0.014(5)
O59 0.036(5) 0.039(5) 0.033(5) 0.019(5) 0.005(5) 0.006(5)
O60 0.041(6) 0.034(5) 0.038(5) 0.018(5) 0.008(5) 0.003(5)
O61 0.057(5) 0.045(5) 0.053(5) 0.022(5) 0.004(5) 0.011(5)
O62 0.033(6) 0.039(6) 0.028(5) 0.017(5) 0.008(5) 0.005(5)
O63 0.033(8) 0.044(8) 0.036(8) 0.014(7) 0.009(7) 0.014(7)
O64 0.054(8) 0.051(8) 0.041(8) 0.008(7) -0.002(7) 0.006(8)
O65 0.047(6) 0.044(6) 0.048(6) 0.020(5) 0.002(5) 0.014(5)
O66 0.060(5) 0.052(5) 0.057(5) 0.019(5) 0.005(5) 0.014(5)
O67 0.056(8) 0.044(8) 0.045(8) 0.019(7) 0.008(7) 0.000(7)
O68 0.045(6) 0.050(6) 0.045(6) 0.018(6) 0.008(6) 0.014(6)
O69 0.057(9) 0.044(9) 0.032(8) 0.016(7) 0.019(7) 0.011(8)
O70 0.043(7) 0.055(7) 0.054(7) 0.018(7) 0.011(7) 0.010(7)
O71 0.038(5) 0.043(5) 0.039(5) 0.019(4) 0.006(4) 0.006(5)
O72 0.049(5) 0.047(5) 0.051(5) 0.012(5) 0.013(5) 0.006(5)
C1 0.11(2) 0.13(2) 0.088(18) -0.037(16) 0.061(16) -0.035(19)
C2 0.11(2) 0.13(2) 0.090(18) -0.040(16) 0.061(17) -0.035(19)
C3 0.066(11) 0.073(12) 0.066(11) 0.017(10) 0.021(10) 0.012(10)
C4 0.066(11) 0.068(12) 0.069(11) 0.018(10) 0.019(10) 0.009(10)
C5 0.070(7) 0.057(7) 0.068(7) 0.014(6) 0.008(6) 0.016(7)
C6 0.070(6) 0.055(6) 0.066(6) 0.018(6) 0.011(6) 0.013(6)
N1 0.11(2) 0.13(2) 0.089(18) -0.038(16) 0.059(16) -0.035(18)
N2 0.11(2) 0.13(2) 0.090(18) -0.039(16) 0.062(16) -0.036(18)
N3 0.067(11) 0.072(11) 0.069(10) 0.017(9) 0.021(9) 0.010(10)
N4 0.068(10) 0.070(10) 0.069(9) 0.018(8) 0.020(8) 0.008(9)
N5 0.068(5) 0.054(5) 0.065(5) 0.017(5) 0.009(5) 0.014(5)
N6 0.071(6) 0.060(6) 0.070(6) 0.015(6) 0.011(6) 0.013(6)
C7 0.079(10) 0.063(9) 0.077(9) 0.010(9) 0.002(9) 0.014(9)
C8 0.070(7) 0.061(7) 0.068(7) 0.014(7) 0.002(7) 0.012(7)
N7 0.084(9) 0.073(9) 0.081(9) 0.007(9) -0.002(9) 0.009(9)
N8 0.065(6) 0.055(5) 0.063(5) 0.015(5) 0.002(5) 0.010(5)
O1W 0.052(6) 0.054(6) 0.056(5) 0.012(5) 0.012(5) 0.010(5)
O2W 0.073(10) 0.075(10) 0.074(10) 0.013(9) 0.013(9) 0.007(9)
O3W 0.078(8) 0.070(8) 0.068(8) 0.013(8) 0.005(8) 0.011(8)
O4W 0.097(13) 0.114(14) 0.091(13) 0.023(12) 0.005(12) 0.024(13)
O5W 0.064(8) 0.066(8) 0.065(8) 0.015(7) 0.007(7) 0.011(7)
O6W 0.064(8) 0.066(8) 0.065(8) 0.015(7) 0.007(7) 0.011(7)
O7W 0.082(7) 0.064(7) 0.079(7) 0.012(7) 0.006(7) 0.014(7)
O8W 0.064(8) 0.066(8) 0.065(8) 0.015(7) 0.007(7) 0.011(7)
O9W 0.073(9) 0.074(9) 0.073(8) 0.015(8) 0.015(8) 0.010(8)
O10W 0.08(2) 0.09(2) 0.09(2) 0.017(19) 0.001(19) 0.021(19)

loop_
_atom_type_symbol
_atom_type_description
_atom_type_scat_dispersion_real
_atom_type_scat_dispersion_imag
_atom_type_scat_source
C C 0.0033 0.0016 'International Tables Vol C Tables 4.2.6.8 and 6.1.1.4'
H H 0.0000 0.0000 'International Tables Vol C Tables 4.2.6.8 and 6.1.1.4'
Ag Ag -0.8971 1.1015 'International Tables Vol C Tables 4.2.6.8 and 6.1.1.4'
Mn Mn 0.3368 0.7283 'International Tables Vol C Tables 4.2.6.8 and 6.1.1.4'
N N 0.0061 0.0033 'International Tables Vol C Tables 4.2.6.8 and 6.1.1.4'
O O 0.0106 0.0060 'International Tables Vol C Tables 4.2.6.8 and 6.1.1.4'
Sb Sb -0.5866 1.5461 'International Tables Vol C Tables 4.2.6.8 and 6.1.1.4'
W W -0.8490 6.8722 'International Tables Vol C Tables 4.2.6.8 and 6.1.1.4'
Na Na 0.0362 0.0249 'International Tables Vol C Tables 4.2.6.8 and 6.1.1.4'

loop_
_geom_angle_atom_site_label_1
_geom_angle_atom_site_label_2
_geom_angle_atom_site_label_3
_geom_angle
_geom_angle_site_symmetry_1
_geom_angle_site_symmetry_3
O22 W1 O16 104.6(10) . .
O22 W1 O26 100.3(9) . .
O16 W1 O26 92.1(9) . .
O22 W1 O17 92.9(9) . .
O16 W1 O17 162.4(9) . .
O26 W1 O17 86.8(8) . .
O22 W1 O59 101.3(9) . .
O16 W1 O59 88.5(9) . .
O26 W1 O59 157.4(8) . .
O17 W1 O59 85.9(8) . .
O22 W1 O62 165.8(9) . .
O16 W1 O62 89.1(8) . .
O26 W1 O62 75.2(7) . .
O17 W1 O62 73.6(8) . .
O59 W1 O62 82.3(7) . .
O45 W2 O6 100.6(9) . .
O45 W2 O21 100.3(9) . .
O6 W2 O21 91.9(9) . .
O45 W2 O52 95.3(9) . .
O6 W2 O52 163.2(8) . .
O21 W2 O52 90.6(8) . .
O45 W2 O26 98.6(9) . .
O6 W2 O26 87.2(8) . .
O21 W2 O26 160.9(8) . .
O52 W2 O26 85.1(8) . .
O45 W2 O62 167.8(9) . .
O6 W2 O62 89.0(8) . .
O21 W2 O62 86.6(8) . .
O52 W2 O62 74.5(7) . .
O26 W2 O62 74.3(7) . .
O29 W3 O7 101.8(9) . .
O29 W3 O20 99.3(9) . .
O7 W3 O20 90.7(9) . .
O29 W3 O21 99.6(9) . .
O7 W3 O21 87.1(8) . .
O20 W3 O21 161.1(8) . .
O29 W3 O12 95.3(9) . .
O7 W3 O12 162.5(8) . .
O20 W3 O12 90.0(9) . .
O21 W3 O12 86.6(8) . .
O29 W3 O25 169.2(8) . .
O7 W3 O25 88.1(8) . .
O20 W3 O25 76.3(8) . .
O21 W3 O25 84.9(7) . .
O12 W3 O25 75.1(8) . .
O55 W4 O40 103.9(10) . .
O55 W4 O15 102.5(9) . .
O40 W4 O15 93.6(9) . .
O55 W4 O20 96.2(9) . .
O40 W4 O20 89.4(9) . .
O15 W4 O20 159.7(8) . .
O55 W4 O60 93.7(9) . .
O40 W4 O60 161.8(9) . .
O15 W4 O60 87.0(9) . .
O20 W4 O60 84.0(8) . .
O55 W4 O25 164.1(9) . .
O40 W4 O25 88.7(9) . .
O15 W4 O25 86.1(8) . .
O20 W4 O25 73.9(7) . .
O60 W4 O25 73.2(8) . .
O49 W5 O51 103.5(10) . .
O49 W5 O15 101.9(9) . .
O51 W5 O15 90.9(9) . .
O49 W5 O36 98.3(9) . .
O51 W5 O36 91.1(9) . .
O15 W5 O36 158.7(8) . .
O49 W5 O10 94.3(9) . .
O51 W5 O10 162.2(9) . .
O15 W5 O10 86.2(9) . .
O36 W5 O10 85.5(9) . .
O49 W5 O34 164.8(9) . .
O51 W5 O34 89.6(9) . .
O15 W5 O34 85.5(8) . .
O36 W5 O34 73.3(8) . .
O10 W5 O34 72.7(7) . .
O14 W6 O60 100.8(9) . .
O14 W6 O5 100.2(9) . .
O60 W6 O5 89.0(9) . .
O14 W6 O27 101.0(9) . .
O60 W6 O27 157.9(9) . .
O5 W6 O27 83.5(8) . .
O14 W6 O12 100.2(9) . .
O60 W6 O12 92.8(9) . .
O5 W6 O12 158.8(9) . .
O27 W6 O12 87.0(8) . .
O14 W6 O25 171.6(8) . .
O60 W6 O25 74.9(8) . .
O5 W6 O25 87.0(8) . .
O27 W6 O25 83.9(8) . .
O12 W6 O25 73.2(8) . .
O47 W7 O10 101.3(9) . .
O47 W7 O5 102.0(9) . .
O10 W7 O5 93.3(9) . .
O47 W7 O30 99.7(9) . .
O10 W7 O30 88.8(9) . .
O5 W7 O30 157.3(8) . .
O47 W7 O46 100.0(9) . .
O10 W7 O46 158.3(9) . .
O5 W7 O46 85.9(8) . .
O30 W7 O46 83.9(8) . .
O47 W7 O34 169.6(8) . .
O10 W7 O34 74.6(8) . .
O5 W7 O34 87.9(8) . .
O30 W7 O34 70.9(7) . .
O46 W7 O34 83.8(8) . .
O53 W8 O46 102.8(9) . .
O53 W8 O17 99.9(9) . .
O46 W8 O17 89.4(8) . .
O53 W8 O27 102.1(9) . .
O46 W8 O27 86.1(9) . .
O17 W8 O27 158.0(9) . .
O53 W8 O52 97.8(9) . .
O46 W8 O52 159.1(9) . .
O17 W8 O52 90.7(8) . .
O27 W8 O52 85.9(8) . .
O53 W8 O62 167.7(8) . .
O46 W8 O62 87.8(8) . .
O17 W8 O62 73.7(8) . .
O27 W8 O62 84.5(8) . .
O52 W8 O62 72.2(7) . .
O19 W9 O59 99.8(9) . .
O19 W9 O30 98.6(9) . .
O59 W9 O30 90.9(9) . .
O19 W9 O1 100.5(9) . .
O59 W9 O1 89.0(9) . .
O30 W9 O1 160.6(8) . .
O19 W9 O36 99.1(9) . .
O59 W9 O36 161.0(8) . .
O30 W9 O36 88.0(9) . .
O1 W9 O36 85.8(8) . .
O19 W9 O34 169.9(8) . .
O59 W9 O34 87.1(8) . .
O30 W9 O34 73.7(8) . .
O1 W9 O34 86.9(8) . .
O36 W9 O34 74.4(8) . .
O43 W10 O28 102.8(10) . .
O43 W10 O2 100.3(10) . .
O28 W10 O2 87.2(10) . .
O43 W10 O39 97.5(10) . .
O28 W10 O39 91.4(10) . .
O2 W10 O39 162.0(9) . .
O43 W10 O61 97.7(10) . .
O28 W10 O61 159.3(9) . .
O2 W10 O61 87.0(10) . .
O39 W10 O61 88.1(10) . .
O43 W10 O42 166.3(10) . .
O28 W10 O42 87.5(9) . .
O2 W10 O42 89.1(8) . .
O39 W10 O42 72.9(9) . .
O61 W10 O42 72.6(9) . .
O58 W11 O38 103.5(11) . .
O58 W11 O8 101.1(11) . .
O38 W11 O8 89.3(10) . .
O58 W11 O39 96.9(11) . .
O38 W11 O39 159.5(10) . .
O8 W11 O39 88.0(10) . .
O58 W11 O32 97.2(11) . .
O38 W11 O32 90.5(10) . .
O8 W11 O32 161.2(10) . .
O39 W11 O32 85.6(10) . .
O58 W11 O42 165.5(10) . .
O38 W11 O42 87.3(9) . .
O8 W11 O42 88.5(9) . .
O39 W11 O42 72.3(9) . .
O32 W11 O42 72.7(9) . .
O66 W12 O65 104.6(11) . .
O66 W12 O9 103.6(11) . .
O65 W12 O9 88.6(10) . .
O66 W12 O32 96.5(11) . .
O65 W12 O32 93.4(10) . .
O9 W12 O32 158.6(10) . .
O66 W12 O61 94.9(11) . .
O65 W12 O61 160.3(10) . .
O9 W12 O61 83.8(10) . .
O32 W12 O61 87.3(10) . .
O66 W12 O42 163.4(11) . .
O65 W12 O42 89.2(9) . .
O9 W12 O42 85.8(9) . .
O32 W12 O42 73.0(9) . .
O61 W12 O42 72.2(9) . .
O67 W13 O23 99.3(11) . .
O67 W13 O18 103.4(10) . .
O23 W13 O18 91.3(9) . .
O67 W13 O54 101.0(10) . .
O23 W13 O54 91.4(10) . .
O18 W13 O54 154.7(9) . .
O67 W13 O28 92.8(10) . .
O23 W13 O28 167.8(9) . .
O18 W13 O28 84.6(9) . .
O54 W13 O28 87.5(9) . .
O67 W13 O37 168.8(9) . .
O23 W13 O37 89.6(8) . .
O18 W13 O37 83.2(8) . .
O54 W13 O37 71.7(8) . .
O28 W13 O37 78.6(8) . .
O57 W14 O4 96.9(9) . .
O57 W14 O9 95.9(9) . .
O4 W14 O9 166.9(9) . .
O57 W14 O56 96.6(9) . .
O4 W14 O56 90.2(9) . .
O9 W14 O56 91.3(9) . .
O57 W14 O50 101.7(9) . .
O4 W14 O50 85.2(9) . .
O9 W14 O50 89.4(9) . .
O56 W14 O50 161.6(9) . .
O57 W14 O24 170.8(8) . .
O4 W14 O24 84.0(8) . .
O9 W14 O24 83.8(8) . .
O56 W14 O24 74.2(8) . .
O50 W14 O24 87.5(8) . .
O63 W15 O2 90.8(9) . .
O63 W15 O56 93.5(9) . .
O2 W15 O56 91.5(9) . .
O63 W15 O3 95.4(9) . .
O2 W15 O3 172.9(8) . .
O56 W15 O3 91.6(9) . .
O63 W15 O18 99.9(9) . .
O2 W15 O18 90.8(9) . .
O56 W15 O18 166.4(9) . .
O3 W15 O18 84.7(8) . .
O63 W15 O24 171.0(8) . .
O2 W15 O24 87.0(8) . .
O56 W15 O24 77.8(8) . .
O3 W15 O24 87.4(8) . .
O18 W15 O24 88.9(8) . .
O70 W16 O35 99.0(11) . .
O70 W16 O50 101.8(10) . .
O35 W16 O50 94.4(10) . .
O70 W16 O68 96.1(10) . .
O35 W16 O68 95.6(10) . .
O50 W16 O68 157.8(9) . .
O70 W16 O65 91.0(10) . .
O35 W16 O65 169.9(9) . .
O50 W16 O65 82.9(9) . .
O68 W16 O65 83.7(9) . .
O70 W16 O33 168.9(10) . .
O35 W16 O33 87.8(9) . .
O50 W16 O33 86.2(8) . .
O68 W16 O33 74.5(8) . .
O65 W16 O33 82.4(8) . .
O69 W17 O41 97.5(10) . .
O69 W17 O13 99.2(10) . .
O41 W17 O13 95.2(10) . .
O69 W17 O68 96.7(10) . .
O41 W17 O68 93.3(10) . .
O13 W17 O68 160.8(9) . .
O69 W17 O38 90.2(10) . .
O41 W17 O38 172.1(9) . .
O13 W17 O38 85.2(9) . .
O68 W17 O38 84.0(9) . .
O69 W17 O33 170.0(9) . .
O41 W17 O33 88.7(9) . .
O13 W17 O33 88.0(8) . .
O68 W17 O33 75.0(8) . .
O38 W17 O33 83.5(8) . .
O69 W17 Na1 74.4(7) . .
O41 W17 Na1 30.8(7) . .
O13 W17 Na1 118.4(6) . .
O68 W17 Na1 76.4(7) . .
O38 W17 Na1 153.2(7) . .
O33 W17 Na1 108.3(6) . .
O64 W18 O13 93.3(10) . .
O64 W18 O54 93.0(10) . .
O13 W18 O54 173.7(9) . .
O64 W18 O8 88.0(10) . .
O13 W18 O8 90.1(9) . .
O54 W18 O8 90.4(10) . .
O64 W18 O44 94.0(10) . .
O13 W18 O44 87.3(9) . .
O54 W18 O44 92.0(9) . .
O8 W18 O44 176.8(9) . .
O64 W18 O37 173.7(9) . .
O13 W18 O37 92.8(9) . .
O54 W18 O37 80.9(9) . .
O8 W18 O37 93.3(9) . .
O44 W18 O37 85.0(8) . .
O25 Sb1 O62 92.1(8) . .
O25 Sb1 O34 90.4(8) . .
O62 Sb1 O34 90.7(8) . .
O31 Ag1 O48 80.6(9) . .
O31 Ag1 O11 86.8(9) . .
O48 Ag1 O11 91.6(9) . .
O31 Ag1 O24 174.7(9) . .
O48 Ag1 O24 95.4(8) . .
O11 Ag1 O24 96.9(8) . .
O31 Ag1 O37 94.9(8) . .
O48 Ag1 O37 175.4(8) . .
O11 Ag1 O37 89.2(9) . .
O24 Ag1 O37 89.0(8) . .
O31 Ag1 O33 86.7(9) . .
O48 Ag1 O33 89.7(9) . .
O11 Ag1 O33 173.1(8) . .
O24 Ag1 O33 89.8(8) . .
O37 Ag1 O33 89.0(9) . .
O31 Ag1 Mn2 43.7(6) . .
O48 Ag1 Mn2 45.9(6) . .
O11 Ag1 Mn2 110.4(6) . .
O24 Ag1 Mn2 131.0(6) . .
O37 Ag1 Mn2 129.6(6) . .
O33 Ag1 Mn2 66.0(6) . .
O11 Ag2 O3 95.5(8) . .
O11 Ag2 O6 92.5(8) . .
O3 Ag2 O6 89.9(8) . .
O31 Ag3 O44 88.8(8) . .
O31 Ag3 O1 87.1(8) . .
O44 Ag3 O1 82.5(8) . .
O31 Ag3 O19 161.5(8) . 2_756
O44 Ag3 O19 76.3(7) . 2_756
O1 Ag3 O19 80.2(7) . 2_756
O31 Ag3 Mn1 73.6(6) . .
O44 Ag3 Mn1 42.4(6) . .
O1 Ag3 Mn1 43.8(6) . .
O19 Ag3 Mn1 87.9(5) 2_756 .
O48 Ag4 O4 91.4(8) . .
O48 Ag4 O7 89.6(8) . .
O4 Ag4 O7 98.7(8) . .
O23 Mn1 O16 93.3(8) . .
O23 Mn1 O44 97.2(9) . .
O16 Mn1 O44 165.4(9) . .
O23 Mn1 O1 172.4(8) . .
O16 Mn1 O1 90.7(8) . .
O44 Mn1 O1 77.7(8) . .
O23 Mn1 O71 91.8(8) . .
O16 Mn1 O71 98.5(8) . .
O44 Mn1 O71 91.3(8) . .
O1 Mn1 O71 94.0(8) . .
O23 Mn1 Ag3 132.6(6) . .
O16 Mn1 Ag3 125.5(6) . .
O44 Mn1 Ag3 40.5(6) . .
O1 Mn1 Ag3 40.6(5) . .
O71 Mn1 Ag3 106.0(5) . .
O40 Mn2 O51 84.7(8) . .
O40 Mn2 O35 94.1(8) . .
O51 Mn2 O35 164.5(8) . .
O40 Mn2 O41 161.2(8) . .
O51 Mn2 O41 91.0(8) . .
O35 Mn2 O41 85.1(8) . .
O40 Mn2 O31 118.4(8) . .
O51 Mn2 O31 72.7(8) . .
O35 Mn2 O31 120.7(8) . .
O41 Mn2 O31 77.3(8) . .
O40 Mn2 O48 76.6(8) . .
O51 Mn2 O48 116.1(7) . .
O35 Mn2 O48 78.4(7) . .
O41 Mn2 O48 121.3(8) . .
O31 Mn2 O48 64.9(7) . .
O40 Mn2 O72 82.3(8) . .
O51 Mn2 O72 83.8(8) . .
O35 Mn2 O72 80.7(8) . .
O41 Mn2 O72 79.1(8) . .
O31 Mn2 O72 146.2(8) . .
O48 Mn2 O72 148.9(8) . .
O40 Mn2 Ag1 110.2(6) . .
O51 Mn2 Ag1 106.1(6) . .
O35 Mn2 Ag1 88.8(6) . .
O41 Mn2 Ag1 88.5(6) . .
O31 Mn2 Ag1 35.6(5) . .
O48 Mn2 Ag1 36.0(5) . .
O72 Mn2 Ag1 164.4(6) . .
O40 Mn2 Na1 116.9(6) . .
O51 Mn2 Na1 86.4(6) . .
O35 Mn2 Na1 80.3(6) . .
O41 Mn2 Na1 44.5(6) . .
O31 Mn2 Na1 117.8(5) . .
O48 Mn2 Na1 155.6(5) . .
O72 Mn2 Na1 34.6(6) . .
Ag1 Mn2 Na1 132.20(15) . .
O72 Na1 O72 180.0(14) . 2_656
O72 Na1 O1W 83.3(10) . .
O72 Na1 O1W 96.7(10) 2_656 .
O72 Na1 O1W 96.7(10) . 2_656
O72 Na1 O1W 83.3(10) 2_656 2_656
O1W Na1 O1W 180.0 . 2_656
O72 Na1 O41 85.6(9) . .
O72 Na1 O41 94.4(9) 2_656 .
O1W Na1 O41 97.4(9) . .
O1W Na1 O41 82.6(9) 2_656 .
O72 Na1 O41 94.4(9) . 2_656
O72 Na1 O41 85.6(9) 2_656 2_656
O1W Na1 O41 82.6(9) . 2_656
O1W Na1 O41 97.4(9) 2_656 2_656
O41 Na1 O41 180.0 . 2_656
O72 Na1 Mn2 44.0(7) . .
O72 Na1 Mn2 136.0(7) 2_656 .
O1W Na1 Mn2 90.5(7) . .
O1W Na1 Mn2 89.5(7) 2_656 .
O41 Na1 Mn2 41.6(6) . .
O41 Na1 Mn2 138.4(6) 2_656 .
O72 Na1 Mn2 136.0(7) . 2_656
O72 Na1 Mn2 44.0(7) 2_656 2_656
O1W Na1 Mn2 89.5(7) . 2_656
O1W Na1 Mn2 90.5(7) 2_656 2_656
O41 Na1 Mn2 138.4(6) . 2_656
O41 Na1 Mn2 41.6(6) 2_656 2_656
Mn2 Na1 Mn2 180.0 . 2_656
O72 Na1 W17 103.2(7) . .
O72 Na1 W17 76.8(7) 2_656 .
O1W Na1 W17 84.9(7) . .
O1W Na1 W17 95.1(7) 2_656 .
O41 Na1 W17 23.0(6) . .
O41 Na1 W17 157.0(6) 2_656 .
Mn2 Na1 W17 60.66(8) . .
Mn2 Na1 W17 119.34(8) 2_656 .
O72 Na1 Mn17 76.8(7) . 2_656
O72 Na1 Mn17 103.2(7) 2_656 2_656
O1W Na1 Mn17 95.1(7) . 2_656
O1W Na1 Mn17 84.9(7) 2_656 2_656
O41 Na1 Mn17 157.0(6) . 2_656
O41 Na1 Mn17 23.0(6) 2_656 2_656
Mn2 Na1 Mn17 119.34(8) . 2_656
Mn2 Na1 Mn17 60.66(8) 2_656 2_656
O72 Na1 W17 76.8(7) . 2_656
O72 Na1 W17 103.2(7) 2_656 2_656
O1W Na1 W17 95.1(7) . 2_656
O1W Na1 W17 84.9(7) 2_656 2_656
O41 Na1 W17 157.0(6) . 2_656
O41 Na1 W17 23.0(6) 2_656 2_656
Mn2 Na1 W17 119.34(8) . 2_656
Mn2 Na1 W17 60.66(8) 2_656 2_656
W17 Na1 W17 180.0 . 2_656
W9 O1 Ag3 128.9(10) . .
W9 O1 Mn1 131.0(10) . .
Ag3 O1 Mn1 95.6(8) . .
W15 O2 W10 145.5(12) . .
W15 O3 Ag2 116.4(10) . .
W14 O4 Ag4 124.8(10) . .
W7 O5 W6 152.4(11) . .
W2 O6 Ag2 141.3(11) . .
W3 O7 Ag4 135.2(10) . .
W11 O8 W18 142.5(13) . .
W12 O9 W14 147.1(12) . .
W7 O10 W5 119.8(10) . .
Ag2 O11 Ag1 139.9(10) . .
W6 O12 W3 118.8(10) . .
W17 O13 W18 144.4(11) . .
W4 O15 W5 147.1(12) . .
W1 O16 Mn1 139.4(11) . .
W8 O17 W1 120.7(10) . .
W13 O18 W15 148.6(12) . .
W9 O19 Ag3 161.6(12) . 2_756
W3 O20 W4 115.9(10) . .
W2 O21 W3 156.7(12) . .
W13 O23 Mn1 130.3(12) . .
Ag1 O24 W15 131.0(10) . .
Ag1 O24 W14 128.1(10) . .
W15 O24 W14 94.4(7) . .
Sb1 O25 W3 115.7(9) . .
Sb1 O25 W4 115.0(9) . .
W3 O25 W4 93.6(7) . .
Sb1 O25 W6 137.5(10) . .
W3 O25 W6 92.5(7) . .
W4 O25 W6 92.6(7) . .
W1 O26 W2 116.4(9) . .
W8 O27 W6 155.0(12) . .
W10 O28 W13 155.7(13) . .
W9 O30 W7 120.7(10) . .
Ag1 O31 Ag3 143.9(12) . .
Ag1 O31 Mn2 100.7(9) . .
Ag3 O31 Mn2 110.9(9) . .
W12 O32 W11 117.3(12) . .
Ag1 O33 W17 128.8(10) . .
Ag1 O33 W16 128.9(10) . .
W17 O33 W16 94.5(8) . .
Sb1 O34 W9 114.0(9) . .
Sb1 O34 W5 113.0(9) . .
W9 O34 W5 94.9(7) . .
Sb1 O34 W7 138.4(10) . .
W9 O34 W7 94.6(7) . .
W5 O34 W7 92.9(7) . .
W16 O35 Mn2 125.9(11) . .
W5 O36 W9 117.3(10) . .
Ag1 O37 W18 131.7(11) . .
Ag1 O37 W13 128.1(10) . .
W18 O37 W13 93.8(8) . .
W11 O38 W17 150.6(13) . .
W10 O39 W11 116.6(12) . .
W4 O40 Mn2 146.5(12) . .
W17 O41 Mn2 125.1(11) . .
W17 O41 Na1 126.3(12) . .
Mn2 O41 Na1 93.9(9) . .
W10 O42 W11 97.9(9) . .
W10 O42 W12 97.8(8) . .
W11 O42 W12 96.4(8) . .
W18 O44 Ag3 114.9(10) . .
W18 O44 Mn1 126.9(10) . .
Ag3 O44 Mn1 97.1(9) . .
W8 O46 W7 150.5(12) . .
Ag1 O48 Ag4 146.1(11) . .
Ag1 O48 Mn2 98.1(8) . .
Ag4 O48 Mn2 109.8(9) . .
W16 O50 W14 151.9(13) . .
W5 O51 Mn2 148.4(12) . .
W8 O52 W2 119.1(10) . .
W13 O54 W18 113.6(11) . .
W15 O56 W14 113.4(10) . .
W9 O59 W1 156.2(12) . .
W6 O60 W4 119.3(10) . .
W12 O61 W10 117.4(11) . .
Sb1 O62 W2 115.9(9) . .
Sb1 O62 W1 117.7(9) . .
W2 O62 W1 93.8(7) . .
Sb1 O62 W8 134.2(9) . .
W2 O62 W8 94.2(7) . .
W1 O62 W8 92.0(7) . .
W12 O65 W16 152.2(13) . .
W16 O68 W17 114.2(11) . .
Na1 O72 Mn2 101.3(10) . .
N1 C1 C2 121(5) . .
N1 C1 H1A 107.2 . .
C2 C1 H1A 107.2 . .
N1 C1 H1B 107.2 . .
C2 C1 H1B 107.2 . .
H1A C1 H1B 106.8 . .
N2 C2 C1 122(7) . .
N2 C2 H2A 106.8 . .
C1 C2 H2A 106.8 . .
N2 C2 H2B 106.8 . .
C1 C2 H2B 106.8 . .
H2A C2 H2B 106.6 . .
C4 C3 N3 113(4) . .
C4 C3 H3A 109.0 . .
N3 C3 H3A 109.0 . .
C4 C3 H3B 109.0 . .
N3 C3 H3B 109.0 . .
H3A C3 H3B 107.8 . .
C3 C4 N4 108(4) . .
C3 C4 H4A 110.2 . .
N4 C4 H4A 110.2 . .
C3 C4 H4B 110.2 . .
N4 C4 H4B 110.2 . .
H4A C4 H4B 108.5 . .
N5 C5 C6 112(4) . .
N5 C5 H5A 109.2 . .
C6 C5 H5A 109.2 . .
N5 C5 H5B 109.2 . .
C6 C5 H5B 109.2 . .
H5A C5 H5B 107.9 . .
C5 C6 N6 102(3) . .
C5 C6 H6A 111.4 . .
N6 C6 H6A 111.4 . .
C5 C6 H6B 111.4 . .
N6 C6 H6B 111.4 . .
H6A C6 H6B 109.2 . .
C1 N1 H1C 109.5 . .
C1 N1 H1D 109.5 . .
H1C N1 H1D 109.5 . .
C1 N1 H1E 109.5 . .
H1C N1 H1E 109.5 . .
H1D N1 H1E 109.5 . .
C2 N2 H2C 109.5 . .
C2 N2 H2D 109.5 . .
H2C N2 H2D 109.5 . .
C2 N2 H2E 109.5 . .
H2C N2 H2E 109.5 . .
H2D N2 H2E 109.5 . .
C3 N3 H3C 109.5 . .
C3 N3 H3D 109.5 . .
H3C N3 H3D 109.5 . .
C3 N3 H3E 109.5 . .
H3C N3 H3E 109.5 . .
H3D N3 H3E 109.5 . .
C4 N4 H4C 109.5 . .
C4 N4 H4D 109.5 . .
H4C N4 H4D 109.5 . .
C4 N4 H4E 109.5 . .
H4C N4 H4E 109.5 . .
H4D N4 H4E 109.5 . .
C5 N5 H5C 109.5 . .
C5 N5 H5D 109.5 . .
H5C N5 H5D 109.5 . .
C5 N5 H5E 109.5 . .
H5C N5 H5E 109.5 . .
H5D N5 H5E 109.5 . .
C6 N6 H6C 109.5 . .
C6 N6 H6D 109.5 . .
H6C N6 H6D 109.5 . .
C6 N6 H6E 109.5 . .
H6C N6 H6E 109.5 . .
H6D N6 H6E 109.5 . .
N7 C7 C8 142(4) 2_665 .
N7 C7 N7 61(4) 2_665 .
C8 C7 N7 94(3) . .
N8 C8 C7 93(3) . .
N8 C8 H8A 113.0 . .
C7 C8 H8A 113.0 . .
N8 C8 H8B 113.0 . .
C7 C8 H8B 113.0 . .
H8A C8 H8B 110.4 . .
C7 N7 N7 69(3) 2_665 2_665
C7 N7 C7 119(4) 2_665 .
N7 N7 C7 50(3) 2_665 .
C8 N8 H8C 109.5 . .
C8 N8 H8D 109.5 . .
H8C N8 H8D 109.5 . .
C8 N8 H8E 109.5 . .
H8C N8 H8E 109.5 . .
H8D N8 H8E 109.5 . .

loop_
_geom_bond_atom_site_label_1
_geom_bond_atom_site_label_2
_geom_bond_distance
_geom_bond_site_symmetry_2
W1 O22 1.71(2) .
W1 O16 1.78(2) .
W1 O26 1.901(18) .
W1 O17 2.00(2) .
W1 O59 2.019(19) .
W1 O62 2.296(19) .
W2 O45 1.729(19) .
W2 O6 1.87(2) .
W2 O21 1.89(2) .
W2 O52 1.99(2) .
W2 O26 2.01(2) .
W2 O62 2.254(18) .
W3 O29 1.737(19) .
W3 O7 1.860(19) .
W3 O20 1.93(2) .
W3 O21 1.96(2) .
W3 O12 1.96(2) .
W3 O25 2.268(19) .
W4 O55 1.73(2) .
W4 O40 1.74(2) .
W4 O15 1.93(2) .
W4 O20 2.007(19) .
W4 O60 2.05(2) .
W4 O25 2.31(2) .
W5 O49 1.74(2) .
W5 O51 1.74(2) .
W5 O15 1.93(2) .
W5 O36 1.94(2) .
W5 O10 2.00(2) .
W5 O34 2.316(19) .
W6 O14 1.75(2) .
W6 O60 1.86(2) .
W6 O5 1.907(19) .
W6 O27 1.91(2) .
W6 O12 1.933(19) .
W6 O25 2.37(2) .
W7 O47 1.71(2) .
W7 O10 1.88(2) .
W7 O5 1.90(2) .
W7 O30 1.95(2) .
W7 O46 1.97(2) .
W7 O34 2.32(2) .
W8 O53 1.74(2) .
W8 O46 1.852(19) .
W8 O17 1.87(2) .
W8 O27 1.90(2) .
W8 O52 1.953(19) .
W8 O62 2.38(2) .
W9 O19 1.74(2) .
W9 O59 1.837(19) .
W9 O30 1.91(2) .
W9 O1 1.93(2) .
W9 O36 1.99(2) .
W9 O34 2.233(19) .
W10 O43 1.75(2) .
W10 O28 1.89(2) .
W10 O2 1.92(2) .
W10 O39 1.95(2) .
W10 O61 1.98(2) .
W10 O42 2.21(2) .
W11 O58 1.71(3) .
W11 O38 1.84(2) .
W11 O8 1.89(2) .
W11 O39 1.98(2) .
W11 O32 1.98(2) .
W11 O42 2.22(2) .
W12 O66 1.71(2) .
W12 O65 1.79(2) .
W12 O9 1.92(2) .
W12 O32 1.92(2) .
W12 O61 1.95(2) .
W12 O42 2.25(2) .
W13 O67 1.74(2) .
W13 O23 1.81(2) .
W13 O18 1.92(2) .
W13 O54 1.92(2) .
W13 O28 1.98(2) .
W13 O37 2.42(2) .
W14 O57 1.735(19) .
W14 O4 1.898(19) .
W14 O9 1.94(2) .
W14 O56 1.95(2) .
W14 O50 1.95(2) .
W14 O24 2.296(19) .
W15 O63 1.83(2) .
W15 O2 1.91(2) .
W15 O56 1.95(2) .
W15 O3 1.95(2) .
W15 O18 1.95(2) .
W15 O24 2.15(2) .
W16 O70 1.73(2) .
W16 O35 1.81(2) .
W16 O50 1.88(2) .
W16 O68 1.93(2) .
W16 O65 2.11(2) .
W16 O33 2.26(2) .
W17 O69 1.78(2) .
W17 O41 1.80(2) .
W17 O13 1.92(2) .
W17 O68 1.97(2) .
W17 O38 2.06(2) .
W17 O33 2.21(2) .
W17 Na1 3.7209(16) .
W18 O64 1.93(2) .
W18 O13 1.95(2) .
W18 O54 1.96(2) .
W18 O8 1.96(2) .
W18 O44 1.97(2) .
W18 O37 2.01(2) .
Sb1 O25 1.97(2) .
Sb1 O62 1.987(19) .
Sb1 O34 2.018(19) .
Ag1 O31 1.93(2) .
Ag1 O48 1.93(2) .
Ag1 O11 1.97(2) .
Ag1 O24 1.973(19) .
Ag1 O37 1.97(2) .
Ag1 O33 2.03(2) .
Ag1 Mn2 3.259(5) .
Ag2 O11 1.94(2) .
Ag2 O3 2.004(18) .
Ag2 O6 2.01(2) .
Ag3 O31 1.97(2) .
Ag3 O44 2.06(2) .
Ag3 O1 2.07(2) .
Ag3 O19 2.54(2) 2_756
Ag3 Mn1 3.157(5) .
Ag4 O48 1.95(2) .
Ag4 O4 1.990(19) .
Ag4 O7 2.02(2) .
Mn1 O23 2.09(2) .
Mn1 O16 2.09(2) .
Mn1 O44 2.15(2) .
Mn1 O1 2.19(2) .
Mn1 O71 2.22(2) .
Mn2 O40 2.15(2) .
Mn2 O51 2.20(2) .
Mn2 O35 2.22(2) .
Mn2 O41 2.24(2) .
Mn2 O31 2.29(2) .
Mn2 O48 2.37(2) .
Mn2 O72 2.38(2) .
Mn2 Na1 3.360(5) .
Na1 O72 1.95(2) .
Na1 O72 1.95(2) 2_656
Na1 O1W 2.14(2) .
Na1 O1W 2.14(2) 2_656
Na1 O41 2.36(2) .
Na1 O41 2.36(2) 2_656
Na1 Mn2 3.360(5) 2_656
Na1 Mn17 3.7209(16) 2_656
Na1 W17 3.7209(16) 2_656
O19 Ag3 2.54(2) 2_756
C1 N1 1.45(6) .
C1 C2 1.48(8) .
C1 H1A 0.9700 .
C1 H1B 0.9700 .
C2 N2 1.32(6) .
C2 H2A 0.9700 .
C2 H2B 0.9700 .
C3 C4 1.44(5) .
C3 N3 1.47(5) .
C3 H3A 0.9700 .
C3 H3B 0.9700 .
C4 N4 1.52(5) .
C4 H4A 0.9700 .
C4 H4B 0.9700 .
C5 N5 1.30(5) .
C5 C6 1.433(19) .
C5 H5A 0.9700 .
C5 H5B 0.9700 .
C6 N6 1.51(5) .
C6 H6A 0.9700 .
C6 H6B 0.9700 .
N1 H1C 0.8900 .
N1 H1D 0.8900 .
N1 H1E 0.8900 .
N2 H2C 0.8900 .
N2 H2D 0.8900 .
N2 H2E 0.8900 .
N3 H3C 0.8900 .
N3 H3D 0.8900 .
N3 H3E 0.8900 .
N4 H4C 0.8900 .
N4 H4D 0.8900 .
N4 H4E 0.8900 .
N5 H5C 0.8900 .
N5 H5D 0.8900 .
N5 H5E 0.8900 .
N6 H6C 0.8900 .
N6 H6D 0.8900 .
N6 H6E 0.8900 .
C7 N7 1.24(5) 2_665
C7 C8 1.50(2) .
C7 N7 1.51(2) .
C8 N8 1.490(19) .
C8 H8A 0.9700 .
C8 H8B 0.9700 .
N7 C7 1.24(5) 2_665
N7 N7 1.42(7) 2_665
N8 H8C 0.8900 .
N8 H8D 0.8900 .
N8 H8E 0.8900 .
